data_4116078
loop_
_publ_author_name
'Sonha C. Payne'
'Karl S. Hagen'

_publ_contact_author_address
; 
Emory University 
Department of Chemistry 
X-ray Crystallography Center 
Atlanta GA  30322 
USA 
;
_publ_contact_author_email chemksh@emory.edu
_publ_contact_author_fax 001-404-727-6586
_publ_contact_author_name 'Karl S. Hagen'
_publ_contact_author_phone 001-404-727-6556
_publ_section_title
;
 Steric Control of Reactivity of Non-Heme \m-Hydroxo Diiron(II) Complexes
 with Oxygen: Isolation of a Strongly Coupled \m-Oxo Fe(II)Fe(III) Dimer
;
_journal_name_full 'Journal of the American Chemical Society'
_journal_page_first 6399
_journal_page_last 6410
_journal_paper_doi 10.1021/ja991885l
_journal_volume 122
_journal_year 2000
_chemical_formula_sum 'C63 H67 F3 Fe2 N6 O9 S'
_chemical_formula_weight 1252.99
_chemical_name_systematic
; 
 ? 
;
_space_group_IT_number 61
_symmetry_cell_setting orthorhombic
_symmetry_space_group_name_Hall '-P 2ac 2ab'
_symmetry_space_group_name_H-M 'P b c a'
_atom_sites_solution_hydrogens geom
_atom_sites_solution_primary direct
_atom_sites_solution_secondary difmap
_audit_creation_method SHELXL
_cell_angle_alpha 90.00
_cell_angle_beta 90.00
_cell_angle_gamma 90.00
_cell_formula_units_Z 8
_cell_length_a 20.7008(3)
_cell_length_b 19.61610(10)
_cell_length_c 30.3179(5)
_cell_measurement_temperature 173(2)
_cell_volume 12311.2(3)
_computing_cell_refinement 'Siemens SMART'
_computing_data_collection 'Siemens SMART'
_computing_data_reduction 'Siemens SHELXTL'
_computing_molecular_graphics 'Siemens SHELXTL'
_computing_publication_material 'Siemens SHELXTL'
_computing_structure_refinement 'SHELXL-93 (Sheldrick, 1993)'
_computing_structure_solution 'SHELXS-86 (Sheldrick, 1990)'
_diffrn_ambient_temperature 173(2)
_diffrn_measurement_device 'Siemens SMART'
_diffrn_measurement_method '\w scans'
_diffrn_radiation_monochromator graphite
_diffrn_radiation_source 'fine-focus sealed tube'
_diffrn_radiation_type MoK\a
_diffrn_radiation_wavelength 0.71073
_diffrn_reflns_av_R_equivalents 0.0680
_diffrn_reflns_av_sigmaI/netI 0.0446
_diffrn_reflns_limit_h_max 16
_diffrn_reflns_limit_h_min -23
_diffrn_reflns_limit_k_max 22
_diffrn_reflns_limit_k_min -22
_diffrn_reflns_limit_l_max 34
_diffrn_reflns_limit_l_min -27
_diffrn_reflns_number 47851
_diffrn_reflns_theta_max 24.15
_diffrn_reflns_theta_min 1.34
_diffrn_standards_decay_% 0
_exptl_absorpt_coefficient_mu 0.575
_exptl_absorpt_correction_T_max 0.7720
_exptl_absorpt_correction_T_min 0.7163
_exptl_absorpt_correction_type empirical
_exptl_absorpt_process_details 'psi scans'
_exptl_crystal_colour dark_green
_exptl_crystal_density_diffrn 1.352
_exptl_crystal_description needle
_exptl_crystal_F_000 5232
_exptl_crystal_size_max 0.50
_exptl_crystal_size_mid 0.19
_exptl_crystal_size_min 0.12
_refine_diff_density_max 1.002
_refine_diff_density_min -0.657
_refine_diff_density_rms 0.106
_refine_ls_extinction_method none
_refine_ls_goodness_of_fit_all 1.165
_refine_ls_goodness_of_fit_obs 1.216
_refine_ls_matrix_type full
_refine_ls_number_parameters 802
_refine_ls_number_reflns 9750
_refine_ls_number_restraints 0
_refine_ls_restrained_S_all 1.165
_refine_ls_restrained_S_obs 1.216
_refine_ls_R_factor_all 0.1087
_refine_ls_R_factor_obs 0.0887
_refine_ls_shift/esd_max 0.211
_refine_ls_shift/esd_mean 0.016
_refine_ls_structure_factor_coef Fsqd
_refine_ls_weighting_details 'w=1/[\s^2^(Fo^2^)+(0.1110P)^2^+37.5266P] where P=(Fo^2^+2Fc^2^)/3'
_refine_ls_weighting_scheme calc
_refine_ls_wR_factor_all 0.2409
_refine_ls_wR_factor_obs 0.2261
_reflns_number_observed 7978
_reflns_number_total 9750
_reflns_observed_criterion >2sigma(I)
_cod_data_source_file ja991885l_3.cif
_cod_data_source_block k275_2PhOTf
_cod_depositor_comments
;
The following automatic conversions were performed:

'_refine_ls_weighting_scheme' value 'calc
w=1/[\s^2^(Fo^2^)+(0.1110P)^2^+37.5266P] where P=(Fo^2^+2Fc^2^)/3'
was changed to 'calc'. New tag '_refine_ls_weighting_details' was
created. The value of the new tag was set to
'w=1/[\s^2^(Fo^2^)+(0.1110P)^2^+37.5266P] where P=(Fo^2^+2Fc^2^)/3'.

Automatic conversion script
Id: cif_fix_values 3143 2015-03-26 13:38:13Z robertas 
;
_cod_database_code 4116078

loop_
_symmetry_equiv_pos_as_xyz
'x, y, z'
'-x+1/2, -y, z+1/2'
'-x, y+1/2, -z+1/2'
'x+1/2, -y+1/2, -z'
'-x, -y, -z'
'x-1/2, y, -z-1/2'
'x, -y-1/2, z-1/2'
'-x-1/2, y-1/2, z'

loop_
_atom_site_aniso_label
_atom_site_aniso_U_11
_atom_site_aniso_U_22
_atom_site_aniso_U_33
_atom_site_aniso_U_23
_atom_site_aniso_U_13
_atom_site_aniso_U_12
Fe1 0.0362(5) 0.0267(4) 0.0300(4) 0.0016(3) -0.0018(3) 0.0004(3)
Fe2 0.0327(5) 0.0310(5) 0.0327(5) 0.0011(3) 0.0018(4) 0.0029(3)
O1 0.038(2) 0.034(2) 0.033(2) 0.000(2) 0.006(2) 0.001(2)
O2 0.034(2) 0.032(2) 0.037(2) 0.004(2) 0.001(2) -0.001(2)
O3 0.034(2) 0.034(2) 0.041(2) 0.008(2) 0.001(2) 0.000(2)
O4 0.040(2) 0.030(2) 0.034(2) -0.003(2) -0.003(2) 0.005(2)
O5 0.041(2) 0.035(2) 0.035(2) -0.002(2) -0.003(2) 0.008(2)
N1 0.049(3) 0.038(3) 0.041(3) 0.000(2) -0.007(2) 0.006(2)
N2 0.049(3) 0.039(3) 0.035(3) 0.000(2) -0.007(2) 0.000(2)
N3 0.060(3) 0.033(3) 0.034(3) 0.009(2) -0.006(2) -0.005(2)
N4 0.042(3) 0.053(3) 0.045(3) 0.009(3) -0.003(3) 0.013(3)
N5 0.042(3) 0.040(3) 0.050(3) -0.004(2) 0.004(3) 0.003(2)
N6 0.037(3) 0.047(3) 0.060(4) -0.005(3) 0.000(3) 0.001(2)
C1 0.036(3) 0.028(3) 0.026(3) 0.000(2) 0.003(2) -0.003(2)
C2 0.034(3) 0.031(3) 0.034(3) 0.000(2) 0.008(2) -0.008(2)
C3 0.034(3) 0.032(3) 0.030(3) -0.001(2) 0.000(3) 0.000(3)
C4 0.032(3) 0.037(3) 0.034(3) -0.002(3) 0.001(2) 0.003(3)
C11 0.049(4) 0.052(4) 0.051(4) 0.001(3) -0.017(3) 0.007(3)
C12 0.060(4) 0.046(4) 0.051(4) 0.003(3) -0.020(4) 0.002(3)
C13 0.072(5) 0.052(4) 0.029(3) 0.002(3) 0.004(3) -0.018(4)
C14 0.079(5) 0.050(4) 0.041(4) 0.008(3) -0.007(4) -0.017(4)
C15 0.085(5) 0.019(3) 0.053(4) 0.009(3) -0.009(4) 0.003(3)
C16 0.072(5) 0.033(4) 0.059(4) 0.001(3) -0.016(4) 0.015(3)
C17 0.051(4) 0.051(4) 0.053(4) -0.007(3) -0.004(3) 0.017(3)
C18 0.063(4) 0.038(4) 0.043(4) -0.004(3) -0.007(3) -0.005(3)
C19 0.059(4) 0.044(4) 0.046(4) 0.004(3) 0.003(3) -0.011(3)
C21A 0.104(19) 0.027(7) 0.079(12) -0.005(7) 0.011(11) 0.007(9)
C22A 0.096(17) 0.043(7) 0.072(10) -0.004(6) 0.009(11) 0.017(10)
C24A 0.042(13) 0.107(15) 0.163(24) -0.088(15) 0.078(14) -0.047(11)
C25A 0.065(11) 0.082(11) 0.102(16) 0.024(11) -0.036(11) 0.006(9)
C26A 0.050(8) 0.160(25) 0.061(10) 0.011(13) -0.015(7) -0.004(11)
C21B 0.046(19) 0.014(12) 0.053(17) 0.009(10) -0.011(13) -0.016(12)
C22B 0.035(18) 0.015(10) 0.032(15) 0.000(8) 0.020(12) 0.015(12)
C24B 0.036(26) 0.189(50) 0.123(33) -0.117(33) -0.024(27) 0.029(28)
C23 0.047(5) 0.139(9) 0.091(7) -0.061(7) 0.030(5) -0.025(5)
C27 0.054(4) 0.058(4) 0.049(4) 0.017(3) 0.002(3) 0.006(3)
C28 0.061(5) 0.054(4) 0.050(4) -0.015(3) 0.000(4) 0.008(4)
C29 0.052(4) 0.049(4) 0.080(6) 0.003(4) 0.000(4) -0.003(3)
C31 0.036(3) 0.030(3) 0.042(3) 0.003(3) 0.004(3) -0.002(3)
C32 0.048(4) 0.033(3) 0.042(4) -0.002(3) -0.003(3) -0.007(3)
C33 0.052(4) 0.052(4) 0.049(4) 0.001(3) -0.017(3) -0.008(3)
C34 0.041(4) 0.057(4) 0.060(4) 0.005(4) -0.008(3) 0.002(3)
C35 0.044(4) 0.061(4) 0.049(4) -0.002(3) 0.005(3) 0.002(3)
C36 0.039(4) 0.048(4) 0.040(3) -0.002(3) 0.000(3) 0.000(3)
C41 0.037(3) 0.032(3) 0.033(3) 0.004(2) 0.004(3) 0.001(3)
C42 0.050(4) 0.055(4) 0.043(4) -0.007(3) 0.010(3) -0.016(3)
C43 0.072(5) 0.089(6) 0.035(4) -0.010(4) 0.006(4) -0.022(5)
C44 0.063(5) 0.092(6) 0.035(4) 0.011(4) 0.008(4) -0.006(4)
C45 0.043(4) 0.063(5) 0.054(4) 0.018(4) 0.014(3) -0.003(3)
C46 0.042(4) 0.047(4) 0.039(3) 0.003(3) 0.005(3) -0.007(3)
C51 0.036(3) 0.032(3) 0.039(3) -0.004(3) 0.005(3) -0.004(2)
C52 0.049(4) 0.035(3) 0.041(4) -0.004(3) 0.003(3) -0.002(3)
C53 0.074(5) 0.042(4) 0.044(4) -0.011(3) 0.009(4) -0.004(3)
C54 0.075(5) 0.028(3) 0.061(5) -0.004(3) 0.015(4) 0.005(3)
C55 0.056(4) 0.030(3) 0.061(5) -0.004(3) 0.010(4) 0.002(3)
C56 0.046(4) 0.036(3) 0.041(3) 0.003(3) 0.003(3) -0.002(3)
C61 0.039(3) 0.031(3) 0.038(3) -0.007(3) -0.003(3) 0.000(3)
C62 0.039(3) 0.038(3) 0.041(4) -0.007(3) -0.003(3) -0.003(3)
C63 0.045(4) 0.042(4) 0.052(4) 0.002(3) -0.001(3) -0.010(3)
C64 0.060(4) 0.034(4) 0.063(5) 0.008(3) -0.009(4) -0.004(3)
C65 0.048(4) 0.034(3) 0.066(5) 0.001(3) -0.007(3) 0.004(3)
C66 0.037(3) 0.038(3) 0.051(4) -0.002(3) 0.003(3) 0.003(3)
C71 0.034(3) 0.048(4) 0.028(3) -0.007(3) 0.001(2) 0.006(3)
C72 0.042(4) 0.052(4) 0.034(3) -0.005(3) -0.002(3) 0.006(3)
C73 0.068(5) 0.066(5) 0.034(4) 0.007(3) -0.003(3) 0.014(4)
C74 0.042(4) 0.084(6) 0.040(4) 0.000(4) -0.010(3) 0.016(4)
C75 0.038(4) 0.087(6) 0.044(4) -0.014(4) -0.011(3) 0.001(4)
C76 0.042(4) 0.049(4) 0.046(4) -0.003(3) -0.005(3) -0.002(3)
C81 0.035(3) 0.033(3) 0.033(3) -0.002(2) -0.003(3) 0.003(3)
C82 0.052(4) 0.042(4) 0.037(3) -0.008(3) 0.006(3) -0.001(3)
C83 0.056(4) 0.054(4) 0.039(4) -0.011(3) 0.010(3) 0.001(3)
C84 0.044(4) 0.061(4) 0.043(4) 0.008(3) 0.010(3) 0.011(3)
C85 0.037(4) 0.055(4) 0.051(4) 0.006(3) 0.001(3) -0.004(3)
C86 0.038(3) 0.045(4) 0.036(3) -0.002(3) 0.004(3) 0.000(3)
O6 0.169(12) 0.390(23) 0.310(18) 0.207(17) 0.080(12) -0.048(13)
S1A 0.052(2) 0.060(2) 0.085(3) 0.037(2) 0.025(2) 0.0123(13)
O7 0.057(5) 0.066(5) 0.158(9) 0.009(5) -0.044(5) 0.009(4)
O8 0.075(4) 0.084(4) 0.082(4) -0.013(3) 0.001(3) 0.021(3)
C1S1 0.118(9) 0.129(10) 0.035(5) -0.010(5) -0.011(5) 0.050(8)
F1 0.353(15) 0.198(9) 0.095(5) -0.030(6) 0.033(7) 0.142(10)
F2 0.481(22) 0.378(18) 0.287(14) -0.224(14) -0.311(16) 0.334(18)
F3 0.185(9) 0.150(7) 0.158(8) -0.056(6) 0.002(7) -0.041(6)
O 0.216(19) 0.066(8) 0.049(7) -0.023(6) -0.017(9) 0.019(10)
C1E 0.082(13) 0.069(12) 0.086(14) 0.004(10) 0.045(12) 0.030(10)
C2E 0.114(16) 0.155(19) 0.016(7) -0.021(9) -0.021(9) -0.062(14)
C3E 0.070(12) 0.186(22) 0.028(8) 0.032(11) -0.013(8) -0.002(13)
C4E 0.109(18) 0.310(38) 0.063(13) -0.011(18) 0.002(12) 0.174(24)

loop_
_atom_site_label
_atom_site_type_symbol
_atom_site_fract_x
_atom_site_fract_y
_atom_site_fract_z
_atom_site_U_iso_or_equiv
_atom_site_thermal_displace_type
_atom_site_occupancy
_atom_site_calc_flag
_atom_site_refinement_flags
_atom_site_disorder_group
Fe1 Fe -0.08801(4) 0.81103(4) 0.07428(3) 0.0310(2) Uani 1 d . .
Fe2 Fe 0.01119(4) 0.70984(4) 0.11592(3) 0.0321(2) Uani 1 d . .
O1 O -0.0150(2) 0.7621(2) 0.06847(12) 0.0350(9) Uani 1 d . .
O2 O -0.1509(2) 0.7389(2) 0.10084(13) 0.0344(9) Uani 1 d . .
O3 O -0.0801(2) 0.6609(2) 0.12468(13) 0.0364(9) Uani 1 d . .
O4 O -0.0684(2) 0.8583(2) 0.13327(13) 0.0345(9) Uani 1 d . .
O5 O -0.0065(2) 0.7820(2) 0.16824(13) 0.0369(9) Uani 1 d . .
N1 N -0.1774(3) 0.8813(3) 0.0732(2) 0.0426(12) Uani 1 d . .
N2 N -0.1296(3) 0.7934(3) 0.0066(2) 0.0411(12) Uani 1 d . .
N3 N -0.0516(3) 0.9029(2) 0.0384(2) 0.0423(13) Uani 1 d . .
N4 N 0.0462(3) 0.6311(3) 0.1675(2) 0.0466(13) Uani 1 d . .
N5 N 0.0529(3) 0.6267(3) 0.0732(2) 0.0443(13) Uani 1 d . .
N6 N 0.1184(3) 0.7323(3) 0.1215(2) 0.0478(14) Uani 1 d . .
C1 C -0.1361(3) 0.6809(3) 0.1154(2) 0.0301(12) Uani 1 d . .
C2 C -0.1916(3) 0.6274(3) 0.1234(2) 0.0332(13) Uani 1 d . .
C3 C -0.0338(3) 0.8386(3) 0.1653(2) 0.0320(13) Uani 1 d . .
C4 C -0.0286(3) 0.8909(3) 0.2045(2) 0.0343(13) Uani 1 d . .
C11 C -0.2229(3) 0.8459(4) 0.0430(2) 0.051(2) Uani 1 d . .
H11A H -0.2604(3) 0.8739(4) 0.0386(2) 0.061 Uiso 1 d R .
H11B H -0.2366(3) 0.8042(4) 0.0568(2) 0.061 Uiso 1 d R .
C12 C -0.1925(3) 0.8285(4) 0.0000(2) 0.052(2) Uani 1 d . .
H12A H -0.2206(3) 0.7997(4) -0.0170(2) 0.063 Uiso 1 d R .
H12B H -0.1857(3) 0.8699(4) -0.0162(2) 0.063 Uiso 1 d R .
C13 C -0.0777(4) 0.8214(3) -0.0218(2) 0.051(2) Uani 1 d . .
H13A H -0.0904(4) 0.8180(3) -0.0522(2) 0.061 Uiso 1 d R .
H13B H -0.0390(4) 0.7951(3) -0.0179(2) 0.061 Uiso 1 d R .
C14 C -0.0632(4) 0.8952(4) -0.0102(2) 0.057(2) Uani 1 d . .
H14A H -0.0263(4) 0.9111(4) -0.0264(2) 0.068 Uiso 1 d R .
H14B H -0.0997(4) 0.9227(4) -0.0183(2) 0.068 Uiso 1 d R .
C15 C -0.0874(4) 0.9607(3) 0.0574(2) 0.053(2) Uani 1 d . .
H15A H -0.0765(4) 1.0012(3) 0.0412(2) 0.063 Uiso 1 d R .
H15B H -0.0742(4) 0.9674(3) 0.0874(2) 0.063 Uiso 1 d R .
C16 C -0.1589(4) 0.9502(3) 0.0561(2) 0.054(2) Uani 1 d . .
H16A H -0.1794(4) 0.9848(3) 0.0735(2) 0.065 Uiso 1 d R .
H16B H -0.1738(4) 0.9545(3) 0.0263(2) 0.065 Uiso 1 d R .
C17 C -0.2073(3) 0.8888(4) 0.1171(2) 0.052(2) Uani 1 d . .
H17A H -0.2440(3) 0.9184(4) 0.1148(2) 0.078 Uiso 1 d R .
H17B H -0.2210(3) 0.8448(4) 0.1274(2) 0.078 Uiso 1 d R .
H17C H -0.1768(3) 0.9077(4) 0.1376(2) 0.078 Uiso 1 d R .
C18 C -0.1372(4) 0.7199(3) -0.0021(2) 0.048(2) Uani 1 d . .
H18A H -0.1549(4) 0.7131(3) -0.0311(2) 0.072 Uiso 1 d R .
H18B H -0.0959(4) 0.6978(3) -0.0002(2) 0.072 Uiso 1 d R .
H18C H -0.1659(4) 0.7008(3) 0.0194(2) 0.072 Uiso 1 d R .
C19 C 0.0186(3) 0.9100(3) 0.0470(2) 0.050(2) Uani 1 d . .
H19A H 0.0351(3) 0.9492(3) 0.0318(2) 0.075 Uiso 1 d R .
H19B H 0.0261(3) 0.9149(3) 0.0781(2) 0.075 Uiso 1 d R .
H19C H 0.0400(3) 0.8698(3) 0.0365(2) 0.075 Uiso 1 d R .
C21A C 0.0432(17) 0.5625(9) 0.1409(7) 0.070(6) Uani 0.71(5) d P 1
C22A C 0.0675(17) 0.5636(9) 0.0968(7) 0.070(6) Uani 0.71(5) d P 1
C24A C 0.1433(13) 0.7034(13) 0.0800(11) 0.104(11) Uani 0.71(5) d P 1
C25A C 0.1485(11) 0.6990(12) 0.1587(11) 0.083(7) Uani 0.71(5) d P 1
C26A C 0.1064(8) 0.6642(21) 0.1876(6) 0.090(8) Uani 0.71(5) d P 1
C21B C 0.0750(20) 0.5752(15) 0.1492(12) 0.038(9) Uani 0.29(5) d P 2
C22B C 0.0363(20) 0.5646(15) 0.1026(10) 0.028(8) Uani 0.29(5) d P 2
C24B C 0.1670(25) 0.6940(37) 0.0883(22) 0.116(24) Uani 0.29(5) d P 2
C25B C 0.1291(17) 0.7147(16) 0.1715(9) 0.034(9) Uiso 0.29(5) d P 2
C26B C 0.1144(16) 0.6348(15) 0.1768(12) 0.040(9) Uiso 0.29(5) d P 2
C23 C 0.1174(4) 0.6506(6) 0.0590(3) 0.092(3) Uani 1 d . .
C27 C 0.0013(3) 0.6233(4) 0.2047(2) 0.053(2) Uani 1 d . .
H27A H 0.0185(3) 0.5900(4) 0.2248(2) 0.080 Uiso 1 d R .
H27B H -0.0035(3) 0.6661(4) 0.2197(2) 0.080 Uiso 1 d R .
H27C H -0.0401(3) 0.6083(4) 0.1942(2) 0.080 Uiso 1 d R .
C28 C 0.0118(4) 0.6171(4) 0.0346(2) 0.055(2) Uani 1 d . .
H28A H 0.0290(4) 0.5815(4) 0.0163(2) 0.083 Uiso 1 d R .
H28B H -0.0310(4) 0.6049(4) 0.0440(2) 0.083 Uiso 1 d R .
H28C H 0.0101(4) 0.6589(4) 0.0182(2) 0.083 Uiso 1 d R .
C29 C 0.1312(4) 0.8064(4) 0.1211(3) 0.060(2) Uani 1 d . .
H29A H 0.1768(4) 0.8144(4) 0.1233(3) 0.091 Uiso 1 d R .
H29B H 0.1153(4) 0.8253(4) 0.0940(3) 0.091 Uiso 1 d R .
H29C H 0.1096(4) 0.8275(4) 0.1455(3) 0.091 Uiso 1 d R .
C31 C -0.2553(3) 0.6522(3) 0.1027(2) 0.0358(13) Uani 1 d . .
C32 C -0.2852(3) 0.6237(3) 0.0662(2) 0.0412(15) Uani 1 d . .
H32A H -0.2662(3) 0.5846(3) 0.0522(2) 0.049 Uiso 1 d R .
C33 C -0.3424(3) 0.6503(4) 0.0489(2) 0.051(2) Uani 1 d . .
H33A H -0.3619(3) 0.6295(4) 0.0235(2) 0.061 Uiso 1 d R .
C34 C -0.3716(3) 0.7067(4) 0.0688(2) 0.053(2) Uani 1 d . .
H34A H -0.4105(3) 0.7249(4) 0.0564(2) 0.064 Uiso 1 d R .
C35 C -0.3439(3) 0.7352(4) 0.1062(2) 0.051(2) Uani 1 d . .
H35A H -0.3637(3) 0.7739(4) 0.1201(2) 0.062 Uiso 1 d R .
C36 C -0.2868(3) 0.7084(3) 0.1227(2) 0.0425(15) Uani 1 d . .
H36A H -0.2679(3) 0.7277(3) 0.1488(2) 0.051 Uiso 1 d R .
C41 C -0.2028(3) 0.6191(3) 0.1736(2) 0.0339(13) Uani 1 d . .
C42 C -0.1679(3) 0.6532(4) 0.2050(2) 0.049(2) Uani 1 d . .
H42A H -0.1358(3) 0.6857(4) 0.1958(2) 0.059 Uiso 1 d R .
C43 C -0.1786(4) 0.6419(4) 0.2500(2) 0.065(2) Uani 1 d . .
H43A H -0.1540(4) 0.6666(4) 0.2715(2) 0.078 Uiso 1 d R .
C44 C -0.2249(4) 0.5950(4) 0.2631(2) 0.063(2) Uani 1 d . .
H44A H -0.2311(4) 0.5855(4) 0.2939(2) 0.076 Uiso 1 d R .
C45 C -0.2603(3) 0.5614(4) 0.2323(2) 0.053(2) Uani 1 d . .
H45A H -0.2934(3) 0.5300(4) 0.2413(2) 0.064 Uiso 1 d R .
C46 C -0.2501(3) 0.5737(3) 0.1878(2) 0.0427(15) Uani 1 d . .
H46A H -0.2760(3) 0.5505(3) 0.1662(2) 0.051 Uiso 1 d R .
C51 C -0.1648(3) 0.5597(3) 0.1046(2) 0.0356(14) Uani 1 d . .
C52 C -0.1546(3) 0.5526(3) 0.0588(2) 0.0420(15) Uani 1 d . .
H52A H -0.1671(3) 0.5889(3) 0.0394(2) 0.050 Uiso 1 d R .
C53 C -0.1277(4) 0.4938(3) 0.0413(2) 0.053(2) Uani 1 d . .
H53A H -0.1215(4) 0.4901(3) 0.0101(2) 0.064 Uiso 1 d R .
C54 C -0.1095(4) 0.4408(3) 0.0688(2) 0.055(2) Uani 1 d . .
H54A H -0.0916(4) 0.3997(3) 0.0567(2) 0.066 Uiso 1 d R .
C55 C -0.1161(3) 0.4479(3) 0.1136(2) 0.049(2) Uani 1 d . .
H55A H -0.1023(3) 0.4122(3) 0.1330(2) 0.059 Uiso 1 d R .
C56 C -0.1441(3) 0.5069(3) 0.1311(2) 0.0411(15) Uani 1 d . .
H56A H -0.1484(3) 0.5111(3) 0.1625(2) 0.049 Uiso 1 d R .
C61 C -0.0248(3) 0.9623(3) 0.1831(2) 0.0361(14) Uani 1 d . .
C62 C 0.0292(3) 0.9799(3) 0.1573(2) 0.0395(14) Uani 1 d . .
H62A H 0.0639(3) 0.9478(3) 0.1545(2) 0.047 Uiso 1 d R .
C63 C 0.0338(3) 1.0423(3) 0.1363(2) 0.046(2) Uani 1 d . .
H63A H 0.0712(3) 1.0528(3) 0.1189(2) 0.055 Uiso 1 d R .
C64 C -0.0164(4) 1.0891(3) 0.1400(2) 0.052(2) Uani 1 d . .
H64A H -0.0125(4) 1.1331(3) 0.1264(2) 0.063 Uiso 1 d R .
C65 C -0.0709(3) 1.0729(3) 0.1641(2) 0.049(2) Uani 1 d . .
H65A H -0.1061(3) 1.1046(3) 0.1654(2) 0.059 Uiso 1 d R .
C66 C -0.0749(3) 1.0094(3) 0.1857(2) 0.0419(15) Uani 1 d . .
H66A H -0.1127(3) 0.9984(3) 0.2026(2) 0.050 Uiso 1 d R .
C71 C 0.0297(3) 0.8742(3) 0.2346(2) 0.0365(14) Uani 1 d . .
C72 C 0.0292(3) 0.8117(3) 0.2568(2) 0.0427(15) Uani 1 d . .
H72A H -0.0077(3) 0.7824(3) 0.2537(2) 0.051 Uiso 1 d R .
C73 C 0.0807(4) 0.7917(4) 0.2834(2) 0.056(2) Uani 1 d . .
H73A H 0.0792(4) 0.7483(4) 0.2981(2) 0.067 Uiso 1 d R .
C74 C 0.1339(3) 0.8346(4) 0.2881(2) 0.055(2) Uani 1 d . .
H74A H 0.1704(3) 0.8198(4) 0.3051(2) 0.066 Uiso 1 d R .
C75 C 0.1338(3) 0.8975(4) 0.2677(2) 0.056(2) Uani 1 d . .
H75A H 0.1696(3) 0.9278(4) 0.2720(2) 0.067 Uiso 1 d R .
C76 C 0.0818(3) 0.9175(3) 0.2418(2) 0.046(2) Uani 1 d . .
H76A H 0.0817(3) 0.9617(3) 0.2283(2) 0.055 Uiso 1 d R .
C81 C -0.0905(3) 0.8841(3) 0.2327(2) 0.0337(13) Uani 1 d . .
C82 C -0.0963(3) 0.9233(3) 0.2707(2) 0.044(2) Uani 1 d . .
H82A H -0.0616(3) 0.9534(3) 0.2785(2) 0.052 Uiso 1 d R .
C83 C -0.1514(3) 0.9208(4) 0.2970(2) 0.050(2) Uani 1 d . .
H83A H -0.1542(3) 0.9485(4) 0.3230(2) 0.060 Uiso 1 d R .
C84 C -0.2016(3) 0.8780(4) 0.2857(2) 0.049(2) Uani 1 d . .
H84A H -0.2402(3) 0.8765(4) 0.3033(2) 0.059 Uiso 1 d R .
C85 C -0.1953(3) 0.8366(3) 0.2491(2) 0.048(2) Uani 1 d . .
H85A H -0.2291(3) 0.8052(3) 0.2417(2) 0.057 Uiso 1 d R .
C86 C -0.1411(3) 0.8401(3) 0.2226(2) 0.0399(14) Uani 1 d . .
H86A H -0.1382(3) 0.8122(3) 0.1966(2) 0.048 Uiso 1 d R .
O6 O 0.3192(7) 0.5401(10) 0.0754(6) 0.290(10) Uani 1 d . .
S1A S 0.2791(2) 0.50058(15) 0.1021(2) 0.0658(12) Uani 0.765(12) d P 3
O7 O 0.3181(4) 0.4603(4) 0.1308(3) 0.094(3) Uani 0.765(12) d P 3
O8 O 0.2274(3) 0.5321(3) 0.1256(2) 0.080(2) Uani 1 d . .
C1S1 C 0.2342(6) 0.4306(7) 0.0705(3) 0.094(4) Uani 1 d . .
F1 F 0.2712(6) 0.3993(5) 0.0443(3) 0.215(6) Uani 1 d . .
F2 F 0.1886(8) 0.4577(8) 0.0479(4) 0.382(14) Uani 1 d . .
F3 F 0.2145(5) 0.3876(5) 0.0986(3) 0.164(3) Uani 1 d . .
S1B S 0.2642(8) 0.5126(9) 0.0843(6) 0.082(5) Uiso 0.235(12) d P 4
O7B O 0.2494(12) 0.5447(12) 0.0487(8) 0.067(8) Uiso 0.235(12) d P 4
O O -0.0786(9) 0.7383(7) -0.1198(4) 0.111(6) Uani 0.50 d P .
C1E C -0.0436(10) 0.6936(10) -0.1237(7) 0.079(6) Uani 0.50 d P .
C2E C -0.1085(11) 0.7583(12) -0.1514(5) 0.095(7) Uani 0.50 d P .
C3E C -0.1720(9) 0.7983(13) -0.1358(5) 0.095(7) Uani 0.50 d P .
C4E C -0.0221(11) 0.6626(19) -0.0976(7) 0.161(15) Uani 0.50 d P .

loop_
_atom_type_symbol
_atom_type_description
_atom_type_scat_dispersion_real
_atom_type_scat_dispersion_imag
_atom_type_scat_source
C C 0.0033 0.0016 'International Tables Vol C Tables 4.2.6.8 and 6.1.1.4'
H H 0.0000 0.0000 'International Tables Vol C Tables 4.2.6.8 and 6.1.1.4'
N N 0.0061 0.0033 'International Tables Vol C Tables 4.2.6.8 and 6.1.1.4'
O O 0.0106 0.0060 'International Tables Vol C Tables 4.2.6.8 and 6.1.1.4'
F F 0.0171 0.0103 'International Tables Vol C Tables 4.2.6.8 and 6.1.1.4'
S S 0.1246 0.1234 'International Tables Vol C Tables 4.2.6.8 and 6.1.1.4'
Fe Fe 0.3463 0.8444 'International Tables Vol C Tables 4.2.6.8 and 6.1.1.4'

loop_
_geom_angle_atom_site_label_1
_geom_angle_atom_site_label_2
_geom_angle_atom_site_label_3
_geom_angle
O1 Fe1 O4 99.2(2)
O1 Fe1 O2 101.5(2)
O4 Fe1 O2 95.4(2)
O1 Fe1 N3 95.7(2)
O4 Fe1 N3 89.6(2)
O2 Fe1 N3 161.0(2)
O1 Fe1 N2 98.6(2)
O4 Fe1 N2 159.6(2)
O2 Fe1 N2 90.5(2)
N3 Fe1 N2 78.9(2)
O1 Fe1 N1 172.3(2)
O4 Fe1 N1 84.3(2)
O2 Fe1 N1 84.8(2)
N3 Fe1 N1 77.4(2)
N2 Fe1 N1 76.8(2)
O1 Fe1 Fe2 31.56(12)
O4 Fe1 Fe2 78.78(11)
O2 Fe1 Fe2 79.79(11)
N3 Fe1 Fe2 119.18(14)
N2 Fe1 Fe2 121.49(13)
N1 Fe1 Fe2 155.88(13)
O1 Fe2 O3 95.0(2)
O1 Fe2 O5 99.2(2)
O3 Fe2 O5 93.1(2)
O1 Fe2 N5 93.8(2)
O3 Fe2 N5 94.9(2)
O5 Fe2 N5 164.2(2)
O1 Fe2 N6 103.7(2)
O3 Fe2 N6 160.6(2)
O5 Fe2 N6 89.1(2)
N5 Fe2 N6 79.0(2)
O1 Fe2 N4 171.1(2)
O3 Fe2 N4 83.9(2)
O5 Fe2 N4 89.7(2)
N5 Fe2 N4 77.6(2)
N6 Fe2 N4 76.9(2)
O1 Fe2 Fe1 30.67(12)
O3 Fe2 Fe1 75.77(10)
O5 Fe2 Fe1 76.62(10)
N5 Fe2 Fe1 118.64(14)
N6 Fe2 Fe1 123.35(15)
N4 Fe2 Fe1 154.63(14)
Fe1 O1 Fe2 117.8(2)
C1 O2 Fe1 126.7(4)
C1 O3 Fe2 130.5(4)
C3 O4 Fe1 129.8(4)
C3 O5 Fe2 127.5(4)
C17 N1 C11 109.7(5)
C17 N1 C16 109.3(5)
C11 N1 C16 111.7(5)
C17 N1 Fe1 112.5(4)
C11 N1 Fe1 103.8(4)
C16 N1 Fe1 109.8(4)
C18 N2 C13 109.6(5)
C18 N2 C12 109.6(5)
C13 N2 C12 112.7(5)
C18 N2 Fe1 110.7(4)
C13 N2 Fe1 101.2(4)
C12 N2 Fe1 112.7(4)
C15 N3 C19 110.5(5)
C15 N3 C14 112.4(5)
C19 N3 C14 109.9(5)
C15 N3 Fe1 105.1(4)
C19 N3 Fe1 108.7(4)
C14 N3 Fe1 110.1(4)
C21B N4 C26B 72.1(29)
C21B N4 C27 120.3(14)
C26B N4 C27 118.3(15)
C27 N4 C26A 104.7(9)
C27 N4 C21A 106.2(10)
C26A N4 C21A 126.9(25)
C21B N4 Fe2 113.5(14)
C26B N4 Fe2 113.9(13)
C27 N4 Fe2 113.0(4)
C26A N4 Fe2 103.9(11)
C21A N4 Fe2 102.3(8)
C22A N5 C28 113.8(10)
C22A N5 C23 103.0(16)
C28 N5 C23 109.5(6)
C28 N5 C22B 103.3(14)
C23 N5 C22B 128.1(16)
C22A N5 Fe2 114.2(11)
C28 N5 Fe2 109.3(4)
C23 N5 Fe2 106.5(5)
C22B N5 Fe2 98.8(12)
C25A N6 C29 112.0(10)
C25A N6 C24A 110.0(14)
C29 N6 C24A 108.0(11)
C29 N6 C25B 101.5(12)
C29 N6 C24B 110.0(29)
C25B N6 C24B 114.4(27)
C25A N6 Fe2 113.0(10)
C29 N6 Fe2 111.4(4)
C24A N6 Fe2 101.8(11)
C25B N6 Fe2 99.6(13)
C24B N6 Fe2 118.3(19)
O3 C1 O2 125.8(5)
O3 C1 C2 115.7(5)
O2 C1 C2 118.5(5)
C31 C2 C51 115.4(5)
C31 C2 C41 107.8(5)
C51 C2 C41 109.0(5)
C31 C2 C1 110.6(4)
C51 C2 C1 104.7(4)
C41 C2 C1 109.2(4)
O5 C3 O4 125.5(5)
O5 C3 C4 119.7(5)
O4 C3 C4 114.7(5)
C81 C4 C61 110.6(5)
C81 C4 C71 107.7(5)
C61 C4 C71 113.6(5)
C81 C4 C3 107.7(5)
C61 C4 C3 106.0(4)
C71 C4 C3 111.1(5)
N1 C11 C12 112.2(6)
N2 C12 C11 111.1(5)
N2 C13 C14 111.2(6)
N3 C14 C13 110.8(5)
N3 C15 C16 112.4(5)
C15 C16 N1 111.7(5)
C22A C21A N4 116.9(18)
N5 C22A C21A 113.5(19)
C23 C24A N6 124.6(12)
C26A C25A N6 116.0(17)
C25A C26A N4 117.4(16)
N4 C21B C22B 103.8(29)
N4 C21B C26B 56.0(21)
C22B C21B C26B 140.2(23)
N5 C22B C21B 106.7(26)
C23 C24B N6 101.3(30)
N6 C25B C26B 106.5(21)
N4 C26B C25B 102.5(25)
N4 C26B C21B 51.8(17)
C25B C26B C21B 137.2(25)
C24A C23 N5 118.1(10)
N5 C23 C24B 125.8(26)
C32 C31 C36 116.8(6)
C32 C31 C2 125.5(5)
C36 C31 C2 117.7(5)
C31 C32 C33 121.9(6)
C32 C33 C34 120.1(6)
C35 C34 C33 119.6(6)
C36 C35 C34 119.6(7)
C35 C36 C31 122.1(6)
C42 C41 C46 118.0(6)
C42 C41 C2 123.6(5)
C46 C41 C2 118.4(5)
C41 C42 C43 121.0(6)
C44 C43 C42 119.7(7)
C45 C44 C43 119.8(6)
C44 C45 C46 120.2(6)
C45 C46 C41 121.3(6)
C56 C51 C52 117.0(5)
C56 C51 C2 122.8(5)
C52 C51 C2 120.0(5)
C53 C52 C51 121.2(6)
C54 C53 C52 120.2(6)
C55 C54 C53 119.5(6)
C54 C55 C56 120.2(6)
C51 C56 C55 121.8(6)
C66 C61 C62 117.5(6)
C66 C61 C4 122.7(5)
C62 C61 C4 119.7(5)
C63 C62 C61 121.8(6)
C62 C63 C64 119.8(6)
C65 C64 C63 120.1(6)
C64 C65 C66 119.8(6)
C61 C66 C65 121.0(6)
C76 C71 C72 117.9(6)
C76 C71 C4 124.6(6)
C72 C71 C4 117.5(5)
C73 C72 C71 121.3(6)
C74 C73 C72 119.6(7)
C75 C74 C73 119.5(6)
C74 C75 C76 120.5(7)
C75 C76 C71 121.2(7)
C86 C81 C82 117.4(6)
C86 C81 C4 123.8(5)
C82 C81 C4 118.8(5)
C83 C82 C81 121.7(6)
C84 C83 C82 119.8(6)
C85 C84 C83 119.1(6)
C84 C85 C86 121.0(6)
C85 C86 C81 120.9(6)
S1B O6 O7B 49.8(13)
O6 S1A O8 119.7(9)
O6 S1A O7 109.0(8)
O8 S1A O7 111.1(6)
O6 S1A C1S1 113.4(10)
O8 S1A C1S1 101.3(5)
O7 S1A C1S1 100.5(5)
F1 C1S1 F3 107.2(11)
F1 C1S1 F2 108.1(10)
F3 C1S1 F2 113.4(16)
F1 C1S1 S1B 112.1(12)
F3 C1S1 S1B 124.0(10)
F2 C1S1 S1B 90.5(12)
F1 C1S1 S1A 111.7(11)
F3 C1S1 S1A 107.4(7)
F2 C1S1 S1A 109.2(10)
O7B S1B O6 80.3(16)
O7B S1B O8 116.7(17)
O6 S1B O8 120.8(14)
O7B S1B C1S1 99.4(14)
O6 S1B C1S1 129.8(15)
O8 S1B C1S1 104.3(10)
S1B O7B O6 49.9(11)
C1E O C2E 119.4(18)
C4E C1E O 127.6(21)
C4E C1E C2E 156.5(17)
O C1E C2E 31.2(10)
O C2E C3E 110.3(15)
O C2E C1E 29.4(11)
C3E C2E C1E 136.7(12)

loop_
_geom_bond_atom_site_label_1
_geom_bond_atom_site_label_2
_geom_bond_distance
Fe1 O1 1.800(4)
Fe1 O4 2.055(4)
Fe1 O2 2.084(4)
Fe1 N3 2.236(5)
Fe1 N2 2.253(5)
Fe1 N1 2.307(5)
Fe1 Fe2 3.1227(11)
Fe2 O1 1.847(4)
Fe2 O3 2.135(4)
Fe2 O5 2.157(4)
Fe2 N5 2.254(5)
Fe2 N6 2.270(5)
Fe2 N4 2.314(5)
O2 C1 1.259(7)
O3 C1 1.255(7)
O4 C3 1.269(7)
O5 C3 1.249(7)
N1 C17 1.474(8)
N1 C11 1.486(8)
N1 C16 1.498(8)
N2 C18 1.476(8)
N2 C13 1.482(8)
N2 C12 1.485(8)
N3 C15 1.473(8)
N3 C19 1.483(8)
N3 C14 1.499(8)
N4 C21B 1.36(3)
N4 C26B 1.44(3)
N4 C27 1.471(8)
N4 C26A 1.53(2)
N4 C21A 1.57(2)
N5 C22A 1.46(2)
N5 C28 1.459(9)
N5 C23 1.479(10)
N5 C22B 1.55(3)
N6 C25A 1.44(2)
N6 C29 1.476(9)
N6 C24A 1.47(2)
N6 C25B 1.57(3)
N6 C24B 1.61(6)
C1 C2 1.575(7)
C2 C31 1.539(8)
C2 C51 1.548(8)
C2 C41 1.551(8)
C3 C4 1.574(8)
C4 C81 1.546(8)
C4 C61 1.547(8)
C4 C71 1.548(8)
C11 C12 1.489(10)
C13 C14 1.520(9)
C15 C16 1.494(10)
C21A C22A 1.43(3)
C24A C23 1.33(2)
C25A C26A 1.41(3)
C21B C22B 1.64(6)
C21B C26B 1.65(6)
C24B C23 1.60(5)
C25B C26B 1.60(4)
C31 C32 1.386(8)
C31 C36 1.417(9)
C32 C33 1.395(9)
C33 C34 1.396(10)
C34 C35 1.388(10)
C35 C36 1.388(9)
C41 C42 1.370(9)
C41 C46 1.392(8)
C42 C43 1.399(9)
C43 C44 1.387(11)
C44 C45 1.359(10)
C45 C46 1.386(9)
C51 C56 1.380(8)
C51 C52 1.410(8)
C52 C53 1.387(9)
C53 C54 1.385(10)
C54 C55 1.371(9)
C55 C56 1.399(9)
C61 C66 1.391(8)
C61 C62 1.407(8)
C62 C63 1.382(9)
C63 C64 1.390(10)
C64 C65 1.380(10)
C65 C66 1.411(9)
C71 C76 1.389(9)
C71 C72 1.398(9)
C72 C73 1.395(9)
C73 C74 1.393(11)
C74 C75 1.381(11)
C75 C76 1.389(9)
C81 C86 1.391(8)
C81 C82 1.391(8)
C82 C83 1.392(9)
C83 C84 1.379(10)
C84 C85 1.381(9)
C85 C86 1.383(9)
O6 S1B 1.29(2)
O6 S1A 1.394(11)
O6 O7B 1.66(3)
S1A O8 1.426(6)
S1A O7 1.428(9)
S1A C1S1 1.914(13)
O8 S1B 1.52(2)
C1S1 F1 1.263(11)
C1S1 F3 1.266(13)
C1S1 F2 1.281(12)
C1S1 S1B 1.77(2)
S1B O7B 1.29(3)
O C1E 1.14(2)
O C2E 1.21(2)
C1E C4E 1.09(3)
C1E C2E 2.03(3)
C2E C3E 1.60(3)

loop_
_geom_torsion_atom_site_label_1
_geom_torsion_atom_site_label_2
_geom_torsion_atom_site_label_3
_geom_torsion_atom_site_label_4
_geom_torsion
O1 Fe1 Fe2 O1 0.0
O4 Fe1 Fe2 O1 -129.4(3)
O2 Fe1 Fe2 O1 132.9(3)
N3 Fe1 Fe2 O1 -46.2(3)
N2 Fe1 Fe2 O1 48.6(3)
N1 Fe1 Fe2 O1 -175.8(4)
O1 Fe1 Fe2 O3 -127.1(3)
O4 Fe1 Fe2 O3 103.5(2)
O2 Fe1 Fe2 O3 5.8(2)
N3 Fe1 Fe2 O3 -173.3(2)
N2 Fe1 Fe2 O3 -78.5(2)
N1 Fe1 Fe2 O3 57.1(4)
O1 Fe1 Fe2 O5 136.2(3)
O4 Fe1 Fe2 O5 6.8(2)
O2 Fe1 Fe2 O5 -90.9(2)
N3 Fe1 Fe2 O5 90.0(2)
N2 Fe1 Fe2 O5 -175.2(2)
N1 Fe1 Fe2 O5 -39.6(3)
O1 Fe1 Fe2 N5 -39.3(3)
O4 Fe1 Fe2 N5 -168.7(2)
O2 Fe1 Fe2 N5 93.7(2)
N3 Fe1 Fe2 N5 -85.5(2)
N2 Fe1 Fe2 N5 9.3(2)
N1 Fe1 Fe2 N5 144.9(4)
O1 Fe1 Fe2 N6 56.3(3)
O4 Fe1 Fe2 N6 -73.1(2)
O2 Fe1 Fe2 N6 -170.7(2)
N3 Fe1 Fe2 N6 10.1(2)
N2 Fe1 Fe2 N6 105.0(2)
N1 Fe1 Fe2 N6 -119.5(4)
O1 Fe1 Fe2 N4 -164.8(4)
O4 Fe1 Fe2 N4 65.8(4)
O2 Fe1 Fe2 N4 -31.8(4)
N3 Fe1 Fe2 N4 149.0(4)
N2 Fe1 Fe2 N4 -116.1(4)
N1 Fe1 Fe2 N4 19.4(5)
O4 Fe1 O1 Fe2 50.1(2)
O2 Fe1 O1 Fe2 -47.3(2)
N3 Fe1 O1 Fe2 140.7(2)
N2 Fe1 O1 Fe2 -139.7(2)
N1 Fe1 O1 Fe2 167.1(12)
Fe2 Fe1 O1 Fe2 0.0
O3 Fe2 O1 Fe1 50.9(2)
O5 Fe2 O1 Fe1 -43.0(2)
N5 Fe2 O1 Fe1 146.1(2)
N6 Fe2 O1 Fe1 -134.3(2)
N4 Fe2 O1 Fe1 133.1(11)
Fe1 Fe2 O1 Fe1 0.0
O1 Fe1 O2 C1 10.7(5)
O4 Fe1 O2 C1 -89.9(4)
N3 Fe1 O2 C1 165.4(5)
N2 Fe1 O2 C1 109.6(4)
N1 Fe1 O2 C1 -173.7(5)
Fe2 Fe1 O2 C1 -12.3(4)
O1 Fe2 O3 C1 -27.2(5)
O5 Fe2 O3 C1 72.3(5)
N5 Fe2 O3 C1 -121.4(5)
N6 Fe2 O3 C1 168.2(5)
N4 Fe2 O3 C1 161.6(5)
Fe1 Fe2 O3 C1 -3.1(4)
O1 Fe1 O4 C3 -28.7(5)
O2 Fe1 O4 C3 74.0(5)
N3 Fe1 O4 C3 -124.4(5)
N2 Fe1 O4 C3 -179.7(5)
N1 Fe1 O4 C3 158.2(5)
Fe2 Fe1 O4 C3 -4.5(4)
O1 Fe2 O5 C3 7.3(5)
O3 Fe2 O5 C3 -88.2(5)
N5 Fe2 O5 C3 151.7(6)
N6 Fe2 O5 C3 111.0(5)
N4 Fe2 O5 C3 -172.1(5)
Fe1 Fe2 O5 C3 -13.6(4)
O1 Fe1 N1 C17 -157.3(12)
O4 Fe1 N1 C17 -39.5(4)
O2 Fe1 N1 C17 56.5(4)
N3 Fe1 N1 C17 -130.3(5)
N2 Fe1 N1 C17 148.3(5)
Fe2 Fe1 N1 C17 6.1(7)
O1 Fe1 N1 C11 84.2(14)
O4 Fe1 N1 C11 -158.0(4)
O2 Fe1 N1 C11 -62.0(4)
N3 Fe1 N1 C11 111.1(4)
N2 Fe1 N1 C11 29.7(4)
Fe2 Fe1 N1 C11 -112.5(4)
O1 Fe1 N1 C16 -35.4(16)
O4 Fe1 N1 C16 82.4(4)
O2 Fe1 N1 C16 178.4(4)
N3 Fe1 N1 C16 -8.4(4)
N2 Fe1 N1 C16 -89.8(4)
Fe2 Fe1 N1 C16 128.0(4)
O1 Fe1 N2 C18 57.1(4)
O4 Fe1 N2 C18 -151.8(5)
O2 Fe1 N2 C18 -44.7(4)
N3 Fe1 N2 C18 151.2(5)
N1 Fe1 N2 C18 -129.2(5)
Fe2 Fe1 N2 C18 33.7(5)
O1 Fe1 N2 C13 -59.1(4)
O4 Fe1 N2 C13 92.0(6)
O2 Fe1 N2 C13 -160.9(4)
N3 Fe1 N2 C13 35.1(4)
N1 Fe1 N2 C13 114.6(4)
Fe2 Fe1 N2 C13 -82.5(4)
O1 Fe1 N2 C12 -179.8(4)
O4 Fe1 N2 C12 -28.7(8)
O2 Fe1 N2 C12 78.4(4)
N3 Fe1 N2 C12 -85.6(4)
N1 Fe1 N2 C12 -6.1(4)
Fe2 Fe1 N2 C12 156.8(4)
O1 Fe1 N3 C15 -151.8(4)
O4 Fe1 N3 C15 -52.5(4)
O2 Fe1 N3 C15 53.1(7)
N2 Fe1 N3 C15 110.5(4)
N1 Fe1 N3 C15 31.7(4)
Fe2 Fe1 N3 C15 -129.4(4)
O1 Fe1 N3 C19 -33.4(4)
O4 Fe1 N3 C19 65.8(4)
O2 Fe1 N3 C19 171.4(5)
N2 Fe1 N3 C19 -131.1(4)
N1 Fe1 N3 C19 150.1(4)
Fe2 Fe1 N3 C19 -11.1(4)
O1 Fe1 N3 C14 87.0(5)
O4 Fe1 N3 C14 -173.8(5)
O2 Fe1 N3 C14 -68.2(7)
N2 Fe1 N3 C14 -10.8(5)
N1 Fe1 N3 C14 -89.5(5)
Fe2 Fe1 N3 C14 109.3(4)
O1 Fe2 N4 C21B 14.4(24)
O3 Fe2 N4 C21B 97.5(20)
O5 Fe2 N4 C21B -169.4(20)
N5 Fe2 N4 C21B 1.1(20)
N6 Fe2 N4 C21B -80.3(20)
Fe1 Fe2 N4 C21B 134.0(20)
O1 Fe2 N4 C26B 94.4(20)
O3 Fe2 N4 C26B 177.5(16)
O5 Fe2 N4 C26B -89.4(16)
N5 Fe2 N4 C26B 81.1(16)
N6 Fe2 N4 C26B -0.3(16)
Fe1 Fe2 N4 C26B -145.9(16)
O1 Fe2 N4 C27 -126.9(11)
O3 Fe2 N4 C27 -43.9(5)
O5 Fe2 N4 C27 49.2(5)
N5 Fe2 N4 C27 -140.3(5)
N6 Fe2 N4 C27 138.4(5)
Fe1 Fe2 N4 C27 -7.3(7)
O1 Fe2 N4 C26A 120.2(17)
O3 Fe2 N4 C26A -156.7(13)
O5 Fe2 N4 C26A -63.6(13)
N5 Fe2 N4 C26A 106.9(13)
N6 Fe2 N4 C26A 25.5(13)
Fe1 Fe2 N4 C26A -120.2(13)
O1 Fe2 N4 C21A -13.2(18)
O3 Fe2 N4 C21A 69.9(12)
O5 Fe2 N4 C21A 163.0(12)
N5 Fe2 N4 C21A -26.5(12)
N6 Fe2 N4 C21A -107.9(12)
Fe1 Fe2 N4 C21A 106.4(12)
O1 Fe2 N5 C22A -166.5(14)
O3 Fe2 N5 C22A -71.2(14)
O5 Fe2 N5 C22A 48.7(16)
N6 Fe2 N5 C22A 90.3(14)
N4 Fe2 N5 C22A 11.4(14)
Fe1 Fe2 N5 C22A -147.6(14)
O1 Fe2 N5 C28 -37.7(4)
O3 Fe2 N5 C28 57.6(4)
O5 Fe2 N5 C28 177.5(6)
N6 Fe2 N5 C28 -140.9(5)
N4 Fe2 N5 C28 140.3(5)
Fe1 Fe2 N5 C28 -18.8(5)
O1 Fe2 N5 C23 80.6(6)
O3 Fe2 N5 C23 175.9(6)
O5 Fe2 N5 C23 -64.2(9)
N6 Fe2 N5 C23 -22.7(6)
N4 Fe2 N5 C23 -101.5(6)
Fe1 Fe2 N5 C23 99.5(6)
O1 Fe2 N5 C22B -145.2(15)
O3 Fe2 N5 C22B -49.8(15)
O5 Fe2 N5 C22B 70.0(17)
N6 Fe2 N5 C22B 111.6(15)
N4 Fe2 N5 C22B 32.8(15)
Fe1 Fe2 N5 C22B -126.3(15)
O1 Fe2 N6 C25A 176.8(16)
O3 Fe2 N6 C25A -19.1(17)
O5 Fe2 N6 C25A 77.6(16)
N5 Fe2 N6 C25A -92.0(16)
N4 Fe2 N6 C25A -12.3(16)
Fe1 Fe2 N6 C25A 150.8(16)
O1 Fe2 N6 C29 49.6(5)
O3 Fe2 N6 C29 -146.2(5)
O5 Fe2 N6 C29 -49.6(5)
N5 Fe2 N6 C29 140.8(5)
N4 Fe2 N6 C29 -139.5(5)
Fe1 Fe2 N6 C29 23.7(5)
O1 Fe2 N6 C24A -65.3(14)
O3 Fe2 N6 C24A 98.9(15)
O5 Fe2 N6 C24A -164.5(14)
N5 Fe2 N6 C24A 26.0(14)
N4 Fe2 N6 C24A 105.6(14)
Fe1 Fe2 N6 C24A -91.2(14)
O1 Fe2 N6 C25B 156.0(12)
O3 Fe2 N6 C25B -39.8(13)
O5 Fe2 N6 C25B 56.8(12)
N5 Fe2 N6 C25B -112.7(12)
N4 Fe2 N6 C25B -33.1(12)
Fe1 Fe2 N6 C25B 130.1(12)
O1 Fe2 N6 C24B -79.4(32)
O3 Fe2 N6 C24B 84.8(33)
O5 Fe2 N6 C24B -178.6(32)
N5 Fe2 N6 C24B 11.8(32)
N4 Fe2 N6 C24B 91.5(32)
Fe1 Fe2 N6 C24B -105.3(32)
Fe2 O3 C1 O2 -5.1(8)
Fe2 O3 C1 C2 175.2(3)
Fe1 O2 C1 O3 14.9(8)
Fe1 O2 C1 C2 -165.3(3)
O3 C1 C2 C31 -169.1(5)
O2 C1 C2 C31 11.2(7)
O3 C1 C2 C51 -44.1(6)
O2 C1 C2 C51 136.2(5)
O3 C1 C2 C41 72.5(6)
O2 C1 C2 C41 -107.3(6)
Fe2 O5 C3 O4 16.0(8)
Fe2 O5 C3 C4 -166.4(4)
Fe1 O4 C3 O5 -4.4(8)
Fe1 O4 C3 C4 177.9(3)
O5 C3 C4 C81 -97.6(6)
O4 C3 C4 C81 80.3(6)
O5 C3 C4 C61 144.0(5)
O4 C3 C4 C61 -38.2(6)
O5 C3 C4 C71 20.1(7)
O4 C3 C4 C71 -162.0(5)
C17 N1 C11 C12 -172.4(5)
C16 N1 C11 C12 66.3(7)
Fe1 N1 C11 C12 -51.9(6)
C18 N2 C12 C11 104.2(6)
C13 N2 C12 C11 -133.5(6)
Fe1 N2 C12 C11 -19.6(7)
N1 C11 C12 N2 49.7(7)
C18 N2 C13 C14 -173.6(6)
C12 N2 C13 C14 64.1(7)
Fe1 N2 C13 C14 -56.6(6)
C15 N3 C14 C13 -133.1(6)
C19 N3 C14 C13 103.4(7)
Fe1 N3 C14 C13 -16.2(7)
N2 C13 C14 N3 51.3(8)
C19 N3 C15 C16 -170.5(5)
C14 N3 C15 C16 66.4(7)
Fe1 N3 C15 C16 -53.4(6)
N3 C15 C16 N1 48.2(8)
C17 N1 C16 C15 107.0(7)
C11 N1 C16 C15 -131.5(6)
Fe1 N1 C16 C15 -16.9(7)
C21B N4 C21A C22A -73.1(45)
C26B N4 C21A C22A -73.6(32)
C27 N4 C21A C22A 162.5(30)
C26A N4 C21A C22A -74.2(37)
Fe2 N4 C21A C22A 43.9(35)
C28 N5 C22A C21A -117.0(27)
C23 N5 C22A C21A 124.6(32)
C22B N5 C22A C21A -47.1(46)
Fe2 N5 C22A C21A 9.5(38)
N4 C21A C22A N5 -37.8(47)
C25A N6 C24A C23 90.1(34)
C29 N6 C24A C23 -147.4(29)
C25B N6 C24A C23 85.7(36)
C24B N6 C24A C23 113.4(116)
Fe2 N6 C24A C23 -30.0(36)
C29 N6 C25A C26A 120.9(34)
C24A N6 C25A C26A -119.0(37)
C25B N6 C25A C26A 53.3(44)
C24B N6 C25A C26A -127.2(38)
Fe2 N6 C25A C26A -6.0(44)
N6 C25A C26A N4 32.8(58)
C21B N4 C26A C25A 76.9(40)
C26B N4 C26A C25A 76.1(41)
C27 N4 C26A C25A -158.7(34)
C21A N4 C26A C25A 77.4(41)
Fe2 N4 C26A C25A -40.0(41)
C26B N4 C21B C22B -142.0(26)
C27 N4 C21B C22B 105.2(20)
C26A N4 C21B C22B -142.3(27)
C21A N4 C21B C22B 38.6(33)
Fe2 N4 C21B C22B -33.1(32)
C26B N4 C21B C26B 0.000(3)
C27 N4 C21B C26B -112.8(16)
C26A N4 C21B C26B -0.4(19)
C21A N4 C21B C26B -179.5(38)
Fe2 N4 C21B C26B 108.9(18)
C22A N5 C22B C21B 67.6(43)
C28 N5 C22B C21B -174.3(21)
C23 N5 C22B C21B 57.2(29)
Fe2 N5 C22B C21B -62.0(25)
N4 C21B C22B N5 66.5(35)
C26B C21B C22B N5 13.7(53)
C25A N6 C24B C23 118.4(35)
C29 N6 C24B C23 -127.9(31)
C24A N6 C24B C23 -39.8(61)
C25B N6 C24B C23 118.7(30)
Fe2 N6 C24B C23 1.8(50)
C25A N6 C25B C26B -62.8(36)
C29 N6 C25B C26B 178.3(22)
C24A N6 C25B C26B -52.7(31)
C24B N6 C25B C26B -63.3(33)
Fe2 N6 C25B C26B 63.9(26)
C21B N4 C26B C25B 141.5(28)
C27 N4 C26B C25B -103.2(20)
C26A N4 C26B C25B -39.3(28)
C21A N4 C26B C25B 141.7(21)
Fe2 N4 C26B C25B 33.1(27)
C21B N4 C26B C21B 0.000(3)
C27 N4 C26B C21B 115.3(16)
C26A N4 C26B C21B 179.2(44)
C21A N4 C26B C21B 0.3(19)
Fe2 N4 C26B C21B -108.4(14)
N6 C25B C26B N4 -66.2(33)
N6 C25B C26B C21B -20.0(52)
N4 C21B C26B N4 0.000(3)
C22B C21B C26B N4 69.0(41)
N4 C21B C26B C25B -63.6(40)
C22B C21B C26B C25B 5.4(60)
N6 C24A C23 N5 11.8(43)
N6 C24A C23 C24B -106.0(124)
C22A N5 C23 C24A -105.9(25)
C28 N5 C23 C24A 132.6(22)
C22B N5 C23 C24A -101.4(28)
Fe2 N5 C23 C24A 14.5(23)
C22A N5 C23 C24B -83.8(33)
C28 N5 C23 C24B 154.8(32)
C22B N5 C23 C24B -79.2(36)
Fe2 N5 C23 C24B 36.7(33)
N6 C24B C23 C24A 47.6(74)
N6 C24B C23 N5 -26.4(53)
C51 C2 C31 C32 -7.9(8)
C41 C2 C31 C32 -130.0(6)
C1 C2 C31 C32 110.7(6)
C51 C2 C31 C36 171.1(5)
C41 C2 C31 C36 49.1(7)
C1 C2 C31 C36 -70.2(6)
C36 C31 C32 C33 2.3(9)
C2 C31 C32 C33 -178.6(6)
C31 C32 C33 C34 -0.9(10)
C32 C33 C34 C35 -1.1(11)
C33 C34 C35 C36 1.6(11)
C34 C35 C36 C31 -0.1(10)
C32 C31 C36 C35 -1.8(9)
C2 C31 C36 C35 179.0(6)
C31 C2 C41 C42 -121.3(6)
C51 C2 C41 C42 112.8(6)
C1 C2 C41 C42 -1.0(8)
C31 C2 C41 C46 60.0(7)
C51 C2 C41 C46 -65.9(7)
C1 C2 C41 C46 -179.7(5)
C46 C41 C42 C43 1.0(10)
C2 C41 C42 C43 -177.7(7)
C41 C42 C43 C44 0.5(12)
C42 C43 C44 C45 -1.1(13)
C43 C44 C45 C46 0.1(12)
C44 C45 C46 C41 1.5(11)
C42 C41 C46 C45 -2.0(10)
C2 C41 C46 C45 176.7(6)
C31 C2 C51 C56 -132.1(6)
C41 C2 C51 C56 -10.7(8)
C1 C2 C51 C56 106.0(6)
C31 C2 C51 C52 54.4(7)
C41 C2 C51 C52 175.8(5)
C1 C2 C51 C52 -67.5(7)
C56 C51 C52 C53 2.9(9)
C2 C51 C52 C53 176.8(6)
C51 C52 C53 C54 -0.7(11)
C52 C53 C54 C55 -2.4(11)
C53 C54 C55 C56 3.3(11)
C52 C51 C56 C55 -2.0(9)
C2 C51 C56 C55 -175.7(6)
C54 C55 C56 C51 -1.1(10)
C81 C4 C61 C66 -6.4(8)
C71 C4 C61 C66 -127.7(6)
C3 C4 C61 C66 110.1(6)
C81 C4 C61 C62 177.6(5)
C71 C4 C61 C62 56.4(7)
C3 C4 C61 C62 -65.9(6)
C66 C61 C62 C63 1.8(9)
C4 C61 C62 C63 177.9(5)
C61 C62 C63 C64 -0.9(10)
C62 C63 C64 C65 -0.7(10)
C63 C64 C65 C66 1.3(11)
C62 C61 C66 C65 -1.1(9)
C4 C61 C66 C65 -177.1(6)
C64 C65 C66 C61 -0.4(10)
C81 C4 C71 C76 -124.0(6)
C61 C4 C71 C76 -1.1(8)
C3 C4 C71 C76 118.3(6)
C81 C4 C71 C72 54.8(6)
C61 C4 C71 C72 177.6(5)
C3 C4 C71 C72 -62.9(7)
C76 C71 C72 C73 -3.2(9)
C4 C71 C72 C73 178.0(6)
C71 C72 C73 C74 -0.1(10)
C72 C73 C74 C75 2.5(10)
C73 C74 C75 C76 -1.5(10)
C74 C75 C76 C71 -1.9(10)
C72 C71 C76 C75 4.2(9)
C4 C71 C76 C75 -177.1(6)
C61 C4 C81 C86 113.6(6)
C71 C4 C81 C86 -121.7(6)
C3 C4 C81 C86 -1.9(7)
C61 C4 C81 C82 -67.3(7)
C71 C4 C81 C82 57.3(7)
C3 C4 C81 C82 177.2(5)
C86 C81 C82 C83 -2.4(9)
C4 C81 C82 C83 178.5(6)
C81 C82 C83 C84 0.9(10)
C82 C83 C84 C85 2.0(10)
C83 C84 C85 C86 -3.3(10)
C84 C85 C86 C81 1.8(10)
C82 C81 C86 C85 1.0(9)
C4 C81 C86 C85 -179.9(6)
S1B O6 S1A O8 -68.7(16)
O7B O6 S1A O8 -67.0(13)
S1B O6 S1A O7 161.9(17)
O7B O6 S1A O7 163.6(10)
S1B O6 S1A C1S1 50.8(17)
O7B O6 S1A C1S1 52.5(12)
O6 S1A O8 S1B 59.4(16)
O7 S1A O8 S1B -172.1(17)
C1S1 S1A O8 S1B -66.1(16)
O6 S1A C1S1 F1 45.0(12)
O8 S1A C1S1 F1 174.6(8)
O7 S1A C1S1 F1 -71.2(9)
O6 S1A C1S1 F3 162.2(10)
O8 S1A C1S1 F3 -68.2(9)
O7 S1A C1S1 F3 46.0(10)
O6 S1A C1S1 F2 -74.5(14)
O8 S1A C1S1 F2 55.1(13)
O7 S1A C1S1 F2 169.3(12)
O6 S1A C1S1 S1B -50.4(16)
O8 S1A C1S1 S1B 79.3(15)
O7 S1A C1S1 S1B -166.5(16)
S1A O6 S1B O7B 177.8(22)
O7B O6 S1B O7B 0.0
S1A O6 S1B O8 62.4(15)
O7B O6 S1B O8 -115.4(22)
S1A O6 S1B C1S1 -88.0(26)
O7B O6 S1B C1S1 94.2(21)
S1A O8 S1B O7B -164.9(26)
S1A O8 S1B O6 -70.4(17)
S1A O8 S1B C1S1 86.6(19)
F1 C1S1 S1B O7B 76.8(16)
F3 C1S1 S1B O7B -152.0(16)
F2 C1S1 S1B O7B -33.0(17)
S1A C1S1 S1B O7B 169.8(24)
F1 C1S1 S1B O6 -8.3(25)
F3 C1S1 S1B O6 122.9(21)
F2 C1S1 S1B O6 -118.1(22)
S1A C1S1 S1B O6 84.7(24)
F1 C1S1 S1B O8 -162.3(10)
F3 C1S1 S1B O8 -31.1(18)
F2 C1S1 S1B O8 87.9(15)
S1A C1S1 S1B O8 -69.4(15)
O6 S1B O7B O6 0.0
O8 S1B O7B O6 119.7(17)
C1S1 S1B O7B O6 -129.0(15)
S1B O6 O7B S1B 0.0
S1A O6 O7B S1B -1.1(11)
C2E O C1E C4E -164.6(34)
C2E O C1E C2E 0.000(2)
C1E O C2E C3E 157.7(20)
C1E O C2E C1E 0.000(2)
C4E C1E C2E O 31.9(69)
O C1E C2E O 0.000(5)
C4E C1E C2E C3E 0.6(80)
O C1E C2E C3E -31.3(28)
